data_4304826
loop_
_publ_author_name
'Donatella Armentano'
'Teresa F. Mastropietro'
'Giovanni De Munno'
'Patrizia Rossi'
'Francesc Lloret'
'Miguel Julve'

_publ_section_title
;
New Extended Magnetic Systems Based on Oxalate and Iron(III) Ions
;
_journal_name_full 'Inorganic Chemistry'
_journal_page_first 3772
_journal_page_last 3786
_journal_paper_doi 10.1021/ic702403h
_journal_volume 47
_journal_year 2008
_chemical_formula_sum 'C4 H8 Cl2 Fe2 Li2 O13'
_chemical_formula_weight 460.58
_chemical_name_systematic
; 
 ? 
;
_space_group_IT_number 43
_symmetry_cell_setting orthorhombic
_symmetry_space_group_name_Hall 'F 2 -2d'
_symmetry_space_group_name_H-M 'F d d 2'
_atom_sites_solution_hydrogens none
_atom_sites_solution_primary direct
_atom_sites_solution_secondary difmap
_audit_creation_method SHELXL-97
_cell_angle_alpha 90.00
_cell_angle_beta 90.00
_cell_angle_gamma 90.00
_cell_formula_units_Z 8
_cell_length_a 14.8825(4)
_cell_length_b 23.3281(9)
_cell_length_c 9.1087(4)
_cell_measurement_reflns_used 7607
_cell_measurement_temperature 100(2)
_cell_measurement_theta_max 68.410
_cell_measurement_theta_min 5.526
_cell_volume 3162.4(2)
_computing_cell_refinement 'Bruker-Nonius X8 APEX'
_computing_data_collection 'Bruker-Nonius X8 APEX'
_computing_data_reduction 'Bruker SAINT'
_computing_molecular_graphics 'Bruker SHELXTL'
_computing_publication_material 'Bruker SHELXTL'
_computing_structure_refinement 'Bruker SHELXTL'
_computing_structure_solution 'Bruker SHELXTL'
_diffrn_ambient_temperature 100(2)
_diffrn_measured_fraction_theta_full 0.967
_diffrn_measured_fraction_theta_max 0.967
_diffrn_measurement_device_type 'CCD area detector'
_diffrn_measurement_method 'phi and omega scans'
_diffrn_radiation_monochromator graphite
_diffrn_radiation_source 'fine-focus sealed tube'
_diffrn_radiation_type MoK\a
_diffrn_radiation_wavelength 0.71073
_diffrn_reflns_av_R_equivalents 0.0193
_diffrn_reflns_av_sigmaI/netI 0.0119
_diffrn_reflns_limit_h_max 23
_diffrn_reflns_limit_h_min -18
_diffrn_reflns_limit_k_max 36
_diffrn_reflns_limit_k_min -35
_diffrn_reflns_limit_l_max 12
_diffrn_reflns_limit_l_min -14
_diffrn_reflns_number 17733
_diffrn_reflns_theta_full 34.37
_diffrn_reflns_theta_max 34.37
_diffrn_reflns_theta_min 2.76
_exptl_absorpt_coefficient_mu 2.230
_exptl_absorpt_correction_T_max 0.6640
_exptl_absorpt_correction_T_min 0.5543
_exptl_absorpt_correction_type multi-scan
_exptl_absorpt_process_details sadabs
_exptl_crystal_colour red
_exptl_crystal_density_diffrn 1.935
_exptl_crystal_density_method 'not measured'
_exptl_crystal_description Rhombuses
_exptl_crystal_F_000 1824
_exptl_crystal_size_max 0.30
_exptl_crystal_size_mid 0.20
_exptl_crystal_size_min 0.20
_refine_diff_density_max 0.960
_refine_diff_density_min -0.632
_refine_diff_density_rms 0.139
_refine_ls_abs_structure_details 'Flack H D (1983), Acta Cryst. A39, 876-881'
_refine_ls_abs_structure_Flack 0.459(17)
_refine_ls_goodness_of_fit_ref 1.111
_refine_ls_hydrogen_treatment none
_refine_ls_matrix_type full
_refine_ls_number_parameters 106
_refine_ls_number_reflns 2995
_refine_ls_number_restraints 1
_refine_ls_restrained_S_all 1.111
_refine_ls_R_factor_all 0.0335
_refine_ls_R_factor_gt 0.0332
_refine_ls_shift/su_max 0.000
_refine_ls_shift/su_mean 0.000
_refine_ls_structure_factor_coef Fsqd
_refine_ls_weighting_details 'calc w=1/[\s^2^(Fo^2^)+(0.0751P)^2^+4.0489P] where P=(Fo^2^+2Fc^2^)/3'
_refine_ls_weighting_scheme calc
_refine_ls_wR_factor_gt 0.1017
_refine_ls_wR_factor_ref 0.1021
_reflns_number_gt 2954
_reflns_number_total 2995
_reflns_threshold_expression >2sigma(I)
_cod_data_source_file ic702403h-file003.cif
_cod_data_source_block compound_1
_cod_database_code 4304826

loop_
_symmetry_equiv_pos_as_xyz
'x, y, z'
'-x, -y, z'
'x+1/4, -y+1/4, z+1/4'
'-x+1/4, y+1/4, z+1/4'
'x, y+1/2, z+1/2'
'-x, -y+1/2, z+1/2'
'x+1/4, -y+3/4, z+3/4'
'-x+1/4, y+3/4, z+3/4'
'x+1/2, y, z+1/2'
'-x+1/2, -y, z+1/2'
'x+3/4, -y+1/4, z+3/4'
'-x+3/4, y+1/4, z+3/4'
'x+1/2, y+1/2, z'
'-x+1/2, -y+1/2, z'
'x+3/4, -y+3/4, z+1/4'
'-x+3/4, y+3/4, z+1/4'

loop_
_atom_site_label
_atom_site_type_symbol
_atom_site_fract_x
_atom_site_fract_y
_atom_site_fract_z
_atom_site_U_iso_or_equiv
_atom_site_adp_type
_atom_site_occupancy
_atom_site_symmetry_multiplicity
_atom_site_calc_flag
_atom_site_refinement_flags
_atom_site_disorder_assembly
_atom_site_disorder_group
Fe1 Fe 0.577837(18) 0.054643(11) 0.26258(3) 0.01811(8) Uani 1 1 d . . .
Cl1 Cl 0.68191(4) -0.00592(3) 0.16597(10) 0.03612(15) Uani 1 1 d . . .
O1 O 0.5000 0.0000 0.3437(3) 0.0266(5) Uani 1 2 d S . .
O2 O 0.66363(11) 0.12498(7) 0.20788(19) 0.0205(3) Uani 1 1 d . . .
O3 O 0.63440(11) 0.07199(6) 0.46158(19) 0.0214(3) Uani 1 1 d . . .
C1 C 0.70883(12) 0.14183(8) 0.3148(2) 0.0170(3) Uani 1 1 d . . .
C2 C 0.69113(12) 0.11189(8) 0.4619(2) 0.0161(3) Uani 1 1 d . . .
O4 O 0.73414(11) 0.13020(6) 0.56996(18) 0.0199(3) Uani 1 1 d . . .
O5 O 0.76842(10) 0.18048(6) 0.31479(18) 0.0193(2) Uani 1 1 d . . .
Li1 Li 0.9002(13) 0.0556(4) 0.0700(12) 0.110(6) Uani 1 1 d . . .
O1W O 0.7723(9) 0.1080(5) -0.0574(10) 0.235(6) Uani 1 1 d . . .
O2W O 0.8595(5) 0.2143(4) 0.0465(6) 0.157(3) Uani 1 1 d . . .

loop_
_atom_site_aniso_label
_atom_site_aniso_U_11
_atom_site_aniso_U_22
_atom_site_aniso_U_33
_atom_site_aniso_U_23
_atom_site_aniso_U_13
_atom_site_aniso_U_12
Fe1 0.01600(12) 0.01606(12) 0.02226(13) -0.00150(9) -0.00232(9) 0.00123(8)
Cl1 0.0253(2) 0.0279(3) 0.0552(4) -0.0102(3) 0.0016(2) 0.00902(18)
O1 0.0292(11) 0.0225(10) 0.0281(12) 0.000 0.000 -0.0087(8)
O2 0.0211(6) 0.0216(6) 0.0187(6) 0.0008(5) -0.0013(5) -0.0031(5)
O3 0.0209(6) 0.0205(6) 0.0228(7) 0.0060(5) -0.0044(5) -0.0064(5)
C1 0.0155(7) 0.0188(7) 0.0168(7) 0.0028(6) 0.0008(6) 0.0012(6)
C2 0.0145(6) 0.0171(7) 0.0168(7) 0.0028(5) -0.0003(6) 0.0004(6)
O4 0.0205(6) 0.0212(6) 0.0180(6) 0.0034(5) -0.0033(5) -0.0027(5)
O5 0.0182(6) 0.0202(6) 0.0196(6) 0.0034(5) -0.0001(5) -0.0032(5)
Li1 0.211(14) 0.054(5) 0.064(6) -0.030(4) 0.077(8) -0.060(7)
O1W 0.292(13) 0.301(11) 0.114(7) 0.033(8) 0.139(8) -0.016(11)
O2W 0.157(6) 0.262(10) 0.052(3) -0.017(4) 0.049(4) -0.058(7)

loop_
_atom_type_symbol
_atom_type_description
_atom_type_scat_dispersion_real
_atom_type_scat_dispersion_imag
_atom_type_scat_source
C C 0.0033 0.0016 'International Tables Vol C Tables 4.2.6.8 and 6.1.1.4'
H H 0.0000 0.0000 'International Tables Vol C Tables 4.2.6.8 and 6.1.1.4'
Li Li -0.0003 0.0001 'International Tables Vol C Tables 4.2.6.8 and 6.1.1.4'
O O 0.0106 0.0060 'International Tables Vol C Tables 4.2.6.8 and 6.1.1.4'
Cl Cl 0.1484 0.1585 'International Tables Vol C Tables 4.2.6.8 and 6.1.1.4'
Fe Fe 0.3463 0.8444 'International Tables Vol C Tables 4.2.6.8 and 6.1.1.4'

loop_
_geom_angle_atom_site_label_1
_geom_angle_atom_site_label_2
_geom_angle_atom_site_label_3
_geom_angle
_geom_angle_site_symmetry_1
_geom_angle_site_symmetry_3
_geom_angle_publ_flag
O1 Fe1 O5 101.31(8) . 11_454 ?
O1 Fe1 O3 92.28(9) . . ?
O5 Fe1 O3 158.70(6) 11_454 . ?
O1 Fe1 O4 89.08(5) . 11_454 ?
O5 Fe1 O4 79.11(6) 11_454 11_454 ?
O3 Fe1 O4 84.86(7) . 11_454 ?
O1 Fe1 O2 169.42(8) . . ?
O5 Fe1 O2 85.55(6) 11_454 . ?
O3 Fe1 O2 78.95(6) . . ?
O4 Fe1 O2 84.28(6) 11_454 . ?
O1 Fe1 Cl1 98.68(4) . . ?
O5 Fe1 Cl1 93.40(5) 11_454 . ?
O3 Fe1 Cl1 100.73(6) . . ?
O4 Fe1 Cl1 170.18(5) 11_454 . ?
O2 Fe1 Cl1 88.85(5) . . ?
Fe1 O1 Fe1 133.57(15) . 2_655 ?
C1 O2 Fe1 112.45(13) . . ?
C2 O3 Fe1 115.25(13) . . ?
O2 C1 O5 127.07(19) . . ?
O2 C1 C2 116.49(16) . . ?
O5 C1 C2 116.44(17) . . ?
O4 C2 O3 126.83(19) . . ?
O4 C2 C1 116.39(16) . . ?
O3 C2 C1 116.77(17) . . ?
C2 O4 Fe1 112.74(13) . 3 ?
C1 O5 Fe1 115.20(13) . 3 ?

loop_
_geom_bond_atom_site_label_1
_geom_bond_atom_site_label_2
_geom_bond_distance
_geom_bond_site_symmetry_2
_geom_bond_publ_flag
Fe1 O1 1.8742(11) . ?
Fe1 O5 2.0367(16) 11_454 ?
Fe1 O3 2.0391(17) . ?
Fe1 O4 2.1278(16) 11_454 ?
Fe1 O2 2.1379(16) . ?
Fe1 Cl1 2.2736(6) . ?
O1 Fe1 1.8742(11) 2_655 ?
O2 C1 1.247(3) . ?
O3 C2 1.257(2) . ?
C1 O5 1.265(2) . ?
C1 C2 1.534(3) . ?
C2 O4 1.249(2) . ?
O4 Fe1 2.1278(16) 3 ?
O5 Fe1 2.0367(16) 3 ?
Li1 O1W 2.54(2) . ?
